data_7124021
loop_
_publ_author_name
'Wang, Kuiyuan'
'Prior, Timothy J.'
'Redshaw, Carl'

_publ_section_title
;
 Turning on ROP activity in a bimetallic Co/Zn complex supported by a
 [2+2] Schiff-base macrocycle
;
_journal_name_full 'Chemical Communications'
_journal_paper_doi 10.1039/C9CC04494A
_journal_year 2019
_chemical_formula_moiety
;
4(C54 H53 Br2 Co N5 O2 Zn), 13(C2 H3 N) 
;
_chemical_formula_sum 'C242 H251 Br8 Co4 N33 O8 Zn4'
_chemical_formula_weight 4886.22
_space_group_crystal_system monoclinic
_space_group_IT_number 14
_space_group_name_Hall '-P 2ybc'
_space_group_name_H-M_alt 'P 1 21/c 1'
_symmetry_space_group_name_Hall '-P 2ybc'
_symmetry_space_group_name_H-M 'P 1 21/c 1'
_atom_sites_solution_hydrogens geom
_audit_creation_method SHELXL-2018/1
_audit_update_record
;
2019-06-05 deposited with the CCDC.    2019-08-16 downloaded from the CCDC.
;
_cell_angle_alpha 90
_cell_angle_beta 103.5260(10)
_cell_angle_gamma 90
_cell_formula_units_Z 1
_cell_length_a 22.6868(2)
_cell_length_b 12.62670(10)
_cell_length_c 20.6141(2)
_cell_measurement_reflns_used 27638
_cell_measurement_temperature 100(2)
_cell_measurement_theta_max 30.2830
_cell_measurement_theta_min 2.6030
_cell_volume 5741.32(9)
_computing_cell_refinement 'CrysAlisPro 1.171.39.34b (Rigaku OD, 2017)'
_computing_data_collection 'CrysAlisPro 1.171.39.34b (Rigaku OD, 2017)'
_computing_data_reduction 'CrysAlisPro 1.171.39.34b (Rigaku OD, 2017)'
_computing_structure_refinement 'SHELXL-2018/1 (Sheldrick, 2018)'
_computing_structure_solution 'SHELXT 2014/5 (Sheldrick, 2014)'
_diffrn_ambient_temperature 100(2)
_diffrn_measured_fraction_theta_full 0.997
_diffrn_measured_fraction_theta_max 0.995
_diffrn_measurement_device_type 'XtaLAB AFC12 (RCD3): Kappa single'
_diffrn_measurement_method \w-scans
_diffrn_radiation_type MoK\a
_diffrn_radiation_wavelength 0.71075
_diffrn_reflns_av_R_equivalents 0.0537
_diffrn_reflns_av_unetI/netI 0.0405
_diffrn_reflns_Laue_measured_fraction_full 0.997
_diffrn_reflns_Laue_measured_fraction_max 0.995
_diffrn_reflns_limit_h_max 24
_diffrn_reflns_limit_h_min -29
_diffrn_reflns_limit_k_max 16
_diffrn_reflns_limit_k_min -16
_diffrn_reflns_limit_l_max 26
_diffrn_reflns_limit_l_min -26
_diffrn_reflns_number 65868
_diffrn_reflns_point_group_measured_fraction_full 0.997
_diffrn_reflns_point_group_measured_fraction_max 0.995
_diffrn_reflns_theta_full 25.242
_diffrn_reflns_theta_max 27.484
_diffrn_reflns_theta_min 2.405
_diffrn_source 'Rotating-anode X-ray tube'
_exptl_absorpt_coefficient_mu 2.148
_exptl_absorpt_correction_T_max 0.652
_exptl_absorpt_correction_T_min 0.029
_exptl_absorpt_correction_type gaussian
_exptl_absorpt_process_details
;
CrysAlisPro 1.171.39.34b (Rigaku Oxford Diffraction, 2017)
Numerical absorption correction based on gaussian integration over
            a multifaceted crystal model
Empirical absorption correction using spherical harmonics,
 implemented in SCALE3 ABSPACK scaling algorithm.
;
_exptl_crystal_colour 'clear dark orange'
_exptl_crystal_density_diffrn 1.413
_exptl_crystal_description block
_exptl_crystal_F_000 2506
_exptl_crystal_size_max 0.496
_exptl_crystal_size_mid 0.475
_exptl_crystal_size_min 0.299
_refine_diff_density_max 1.436
_refine_diff_density_min -0.829
_refine_diff_density_rms 0.099
_refine_ls_extinction_method none
_refine_ls_goodness_of_fit_ref 1.025
_refine_ls_hydrogen_treatment constr
_refine_ls_matrix_type full
_refine_ls_number_parameters 674
_refine_ls_number_reflns 13099
_refine_ls_number_restraints 9
_refine_ls_restrained_S_all 1.026
_refine_ls_R_factor_all 0.0587
_refine_ls_R_factor_gt 0.0466
_refine_ls_shift/su_max 0.002
_refine_ls_shift/su_mean 0.000
_refine_ls_structure_factor_coef Fsqd
_refine_ls_weighting_details 'w=1/[\s^2^(Fo^2^)+(0.0623P)^2^+9.8975P] where P=(Fo^2^+2Fc^2^)/3'
_refine_ls_weighting_scheme calc
_refine_ls_wR_factor_gt 0.1182
_refine_ls_wR_factor_ref 0.1276
_reflns_Friedel_coverage 0.000
_reflns_number_gt 10913
_reflns_number_total 13099
_reflns_threshold_expression 'I > 2\s(I)'
_cod_data_source_file c9cc04494a2.cif
_cod_data_source_block 5tBu
_cod_database_code 7124021
_shelx_shelxl_version_number 2018/1
_shelx_space_group_comment
;
The symmetry employed for this shelxl refinement is uniquely defined
by the following loop, which should always be used as a source of
symmetry information in preference to the above space-group names.
They are only intended as comments.
;
_shelx_estimated_absorpt_t_min 0.416
_shelx_estimated_absorpt_t_max 0.566

loop_
_space_group_symop_operation_xyz
'x, y, z'
'-x, y+1/2, -z+1/2'
'-x, -y, -z'
'x, -y-1/2, z-1/2'

loop_
_atom_site_label
_atom_site_type_symbol
_atom_site_fract_x
_atom_site_fract_y
_atom_site_fract_z
_atom_site_U_iso_or_equiv
_atom_site_adp_type
_atom_site_occupancy
_atom_site_site_symmetry_order
_atom_site_calc_flag
_atom_site_refinement_flags_posn
_atom_site_refinement_flags_adp
_atom_site_refinement_flags_occupancy
_atom_site_disorder_assembly
_atom_site_disorder_group
C1 C 0.80154(13) 0.5688(2) 0.77034(14) 0.0180(6) Uani 1 1 d . . . . .
C2 C 0.85433(13) 0.5589(2) 0.82337(14) 0.0179(6) Uani 1 1 d . . . . .
C3 C 0.91088(13) 0.5411(2) 0.80867(15) 0.0197(6) Uani 1 1 d . . . . .
H3 H 0.945496 0.536074 0.844829 0.024 Uiso 1 1 calc R U . . .
C4 C 0.91918(14) 0.5304(2) 0.74429(15) 0.0204(6) Uani 1 1 d . . . . .
C5 C 0.86710(14) 0.5368(2) 0.69339(15) 0.0209(6) Uani 1 1 d . . . . .
H5 H 0.870620 0.525647 0.648878 0.025 Uiso 1 1 calc R U . . .
C6 C 0.80984(14) 0.5585(2) 0.70402(14) 0.0185(6) Uani 1 1 d . . . . .
C7 C 0.98212(14) 0.5062(2) 0.73247(15) 0.0229(6) Uani 1 1 d . . . . .
C8 C 0.98340(19) 0.5163(4) 0.6585(2) 0.0525(12) Uani 1 1 d . . . . .
H8A H 0.953529 0.467954 0.631844 0.079 Uiso 1 1 calc R U . . .
H8B H 0.973573 0.589285 0.643608 0.079 Uiso 1 1 calc R U . . .
H8C H 1.023927 0.498234 0.652909 0.079 Uiso 1 1 calc R U . . .
C9 C 0.99953(18) 0.3925(3) 0.7543(2) 0.0392(9) Uani 1 1 d . . . . .
H9A H 0.969261 0.343637 0.728797 0.059 Uiso 1 1 calc R U . . .
H9B H 1.039387 0.376124 0.746140 0.059 Uiso 1 1 calc R U . . .
H9C H 1.001091 0.384975 0.801996 0.059 Uiso 1 1 calc R U . . .
C10 C 1.02901(18) 0.5824(3) 0.7720(3) 0.0522(11) Uani 1 1 d . . . . .
H10A H 1.017745 0.655222 0.757881 0.078 Uiso 1 1 calc R U . . .
H10B H 1.030594 0.574958 0.819676 0.078 Uiso 1 1 calc R U . . .
H10C H 1.068891 0.566107 0.763819 0.078 Uiso 1 1 calc R U . . .
C11 C 0.85451(14) 0.5635(2) 0.89371(14) 0.0196(6) Uani 1 1 d . . . . .
H11 H 0.892714 0.554100 0.924044 0.023 Uiso 1 1 calc R U . . .
C12 C 0.81921(14) 0.5677(2) 0.99163(14) 0.0219(6) Uani 1 1 d . . . . .
C13 C 0.83064(15) 0.4671(3) 1.01854(16) 0.0261(7) Uani 1 1 d . . . . .
H13 H 0.833687 0.408683 0.990439 0.031 Uiso 1 1 calc R U . . .
C14 C 0.83763(15) 0.4517(3) 1.08680(16) 0.0298(7) Uani 1 1 d . . . . .
H14 H 0.846992 0.383443 1.105808 0.036 Uiso 1 1 calc R U . . .
C15 C 0.83078(16) 0.5371(3) 1.12679(16) 0.0315(7) Uani 1 1 d . . . . .
H15 H 0.833777 0.526801 1.173103 0.038 Uiso 1 1 calc R U . . .
C16 C 0.81966(15) 0.6367(3) 1.09947(16) 0.0297(7) Uani 1 1 d . . . . .
H16 H 0.815528 0.694417 1.127650 0.036 Uiso 1 1 calc R U . . .
C17 C 0.81427(14) 0.6554(3) 1.03141(15) 0.0247(6) Uani 1 1 d . . . . .
C18 C 0.80900(15) 0.7676(2) 1.00508(16) 0.0254(6) Uani 1 1 d . . . . .
H18A H 0.776990 0.805440 1.021284 0.030 Uiso 1 1 calc R U . . .
H18B H 0.797130 0.766366 0.955720 0.030 Uiso 1 1 calc R U . . .
C19 C 0.86963(15) 0.8271(3) 1.02813(16) 0.0269(7) Uani 1 1 d . . . . .
H19A H 0.864100 0.901269 1.012310 0.032 Uiso 1 1 calc R U . . .
H19B H 0.880969 0.828472 1.077511 0.032 Uiso 1 1 calc R U . . .
C20 C 0.92079(15) 0.7779(2) 1.00301(16) 0.0255(6) Uani 1 1 d . . . . .
C21 C 0.95970(16) 0.7042(3) 1.04145(17) 0.0309(7) Uani 1 1 d . . . . .
H21 H 0.954618 0.686535 1.084604 0.037 Uiso 1 1 calc R U . . .
C22 C 1.00566(17) 0.6561(3) 1.01797(18) 0.0366(8) Uani 1 1 d . . . . .
H22 H 1.031962 0.606744 1.045157 0.044 Uiso 1 1 calc R U . . .
C23 C 1.01312(16) 0.6803(3) 0.95466(18) 0.0347(8) Uani 1 1 d . . . . .
H23 H 1.044618 0.647642 0.938525 0.042 Uiso 1 1 calc R U . . .
C24 C 0.97453(16) 0.7523(3) 0.91497(17) 0.0292(7) Uani 1 1 d . . . . .
H24 H 0.979391 0.768130 0.871469 0.035 Uiso 1 1 calc R U . . .
C25 C 0.92864(15) 0.8014(2) 0.93868(16) 0.0252(6) Uani 1 1 d . . . . .
C26 C 0.85893(13) 0.8559(2) 0.84336(15) 0.0218(6) Uani 1 1 d . . . . .
H26 H 0.863191 0.787323 0.826107 0.026 Uiso 1 1 calc R U . . .
C27 C 0.76474(13) 0.8873(2) 0.75713(14) 0.0183(6) Uani 1 1 d . . . . .
C28 C 0.81610(14) 0.9303(2) 0.80287(14) 0.0198(6) Uani 1 1 d . . . . .
C29 C 0.82199(14) 1.0393(2) 0.81224(14) 0.0207(6) Uani 1 1 d . . . . .
H29 H 0.857068 1.065874 0.842456 0.025 Uiso 1 1 calc R U . . .
C30 C 0.77820(14) 1.1116(2) 0.77886(14) 0.0208(6) Uani 1 1 d . . . . .
C31 C 0.72612(14) 1.0685(2) 0.73921(15) 0.0211(6) Uani 1 1 d . . . . .
H31 H 0.694560 1.115070 0.718024 0.025 Uiso 1 1 calc R U . . .
C32 C 0.71761(14) 0.9586(2) 0.72871(14) 0.0201(6) Uani 1 1 d . . . . .
C33 C 0.78868(15) 1.2316(2) 0.78805(16) 0.0243(6) Uani 1 1 d . . . . .
C34 C 0.73348(16) 1.2951(2) 0.75078(18) 0.0309(7) Uani 1 1 d . . . . .
H34A H 0.724610 1.277195 0.703220 0.046 Uiso 1 1 calc R U . . .
H34B H 0.698366 1.277617 0.768840 0.046 Uiso 1 1 calc R U . . .
H34C H 0.742171 1.370980 0.756462 0.046 Uiso 1 1 calc R U . . .
C35 C 0.80154(18) 1.2610(3) 0.86221(18) 0.0343(8) Uani 1 1 d . . . . .
H35A H 0.836764 1.221095 0.886814 0.051 Uiso 1 1 calc R U . . .
H35B H 0.809946 1.337080 0.867413 0.051 Uiso 1 1 calc R U . . .
H35C H 0.766142 1.243716 0.879791 0.051 Uiso 1 1 calc R U . . .
C36 C 0.84345(18) 1.2626(3) 0.7604(2) 0.0378(9) Uani 1 1 d . . . . .
H36A H 0.879135 1.222577 0.783742 0.057 Uiso 1 1 calc R U . . .
H36B H 0.834891 1.246358 0.712575 0.057 Uiso 1 1 calc R U . . .
H36C H 0.851300 1.338586 0.767070 0.057 Uiso 1 1 calc R U . . .
C37 C 0.65855(14) 0.9249(2) 0.69157(15) 0.0215(6) Uani 1 1 d . . . . .
H37 H 0.631040 0.979083 0.672036 0.026 Uiso 1 1 calc R U . . .
C38 C 0.57750(14) 0.8160(2) 0.64580(16) 0.0241(6) Uani 1 1 d . . . . .
C39 C 0.53510(15) 0.7842(2) 0.68119(18) 0.0284(7) Uani 1 1 d . . . . .
H39 H 0.547296 0.773113 0.728001 0.034 Uiso 1 1 calc R U . . .
C40 C 0.47491(16) 0.7688(3) 0.6478(2) 0.0369(8) Uani 1 1 d . . . . .
H40 H 0.445974 0.746464 0.671622 0.044 Uiso 1 1 calc R U . . .
C41 C 0.45756(17) 0.7862(3) 0.5802(2) 0.0437(10) Uani 1 1 d . . . . .
H41 H 0.416434 0.776376 0.557293 0.052 Uiso 1 1 calc R U . . .
C42 C 0.49998(17) 0.8179(3) 0.54509(19) 0.0415(9) Uani 1 1 d . . . . .
H42 H 0.487201 0.830058 0.498425 0.050 Uiso 1 1 calc R U . . .
C43 C 0.56091(15) 0.8324(3) 0.57691(16) 0.0291(7) Uani 1 1 d . . . . .
C44 C 0.60672(17) 0.8600(3) 0.53672(16) 0.0320(7) Uani 1 1 d . . . . .
H44A H 0.624943 0.929524 0.551953 0.038 Uiso 1 1 calc R U . . .
H44B H 0.585191 0.867423 0.489282 0.038 Uiso 1 1 calc R U . . .
C45 C 0.65809(15) 0.7783(3) 0.54166(15) 0.0257(6) Uani 1 1 d . . . . .
H45A H 0.679547 0.792743 0.505938 0.031 Uiso 1 1 calc R U . . .
H45B H 0.687589 0.787360 0.585014 0.031 Uiso 1 1 calc R U . . .
C46 C 0.63637(14) 0.6652(3) 0.53570(15) 0.0241(6) Uani 1 1 d . . . . .
C47 C 0.58938(15) 0.6330(3) 0.48198(16) 0.0292(7) Uani 1 1 d . . . . .
H47 H 0.572038 0.683574 0.448900 0.035 Uiso 1 1 calc R U . . .
C48 C 0.56749(15) 0.5306(3) 0.47551(16) 0.0307(7) Uani 1 1 d . . . . .
H48 H 0.535104 0.512152 0.438966 0.037 Uiso 1 1 calc R U . . .
C49 C 0.59265(16) 0.4548(3) 0.52217(17) 0.0309(7) Uani 1 1 d . . . . .
H49 H 0.577433 0.384463 0.518186 0.037 Uiso 1 1 calc R U . . .
C50 C 0.64029(15) 0.4825(3) 0.57484(16) 0.0257(6) Uani 1 1 d . . . . .
H50 H 0.658534 0.430321 0.606379 0.031 Uiso 1 1 calc R U . . .
C51 C 0.66177(14) 0.5870(2) 0.58190(14) 0.0204(6) Uani 1 1 d . . . . .
C52 C 0.75923(14) 0.5607(2) 0.64556(14) 0.0191(6) Uani 1 1 d . . . . .
H52 H 0.763871 0.521444 0.607754 0.023 Uiso 1 1 calc R U . . .
N5 N 0.61899(12) 0.5898(2) 0.71692(12) 0.0232(5) Uani 1 1 d . . . . .
C53 C 0.58960(15) 0.5169(3) 0.71310(16) 0.0278(7) Uani 1 1 d . . . . .
C54 C 0.5518(2) 0.4227(3) 0.7072(2) 0.0465(10) Uani 1 1 d . . . . .
H54A H 0.509025 0.443514 0.697200 0.070 Uiso 1 1 calc R U . . .
H54B H 0.561713 0.383226 0.749295 0.070 Uiso 1 1 calc R U . . .
H54C H 0.559252 0.377832 0.671144 0.070 Uiso 1 1 calc R U . . .
N6A N 0.7793(3) 0.3333(5) 0.5544(3) 0.0653(9) Uiso 0.75 1 d D U P A 1
C55A C 0.7424(4) 0.2636(6) 0.5566(4) 0.0653(9) Uiso 0.75 1 d D U P A 1
C56A C 0.7030(4) 0.1828(6) 0.5619(4) 0.0653(9) Uiso 0.75 1 d D U P A 1
H56A H 0.722961 0.133512 0.596913 0.098 Uiso 0.75 1 calc R U P A 1
H56B H 0.691293 0.145138 0.519278 0.098 Uiso 0.75 1 calc R U P A 1
H56C H 0.666791 0.212343 0.573345 0.098 Uiso 0.75 1 calc R U P A 1
C55B C 0.7139(10) 0.2219(16) 0.5516(12) 0.0653(9) Uiso 0.25 1 d D U P B 2
N6B N 0.6862(8) 0.1470(14) 0.5631(10) 0.0653(9) Uiso 0.25 1 d D U P B 2
C56B C 0.7542(10) 0.3075(16) 0.5487(13) 0.0653(9) Uiso 0.25 1 d D U P B 2
H56D H 0.734637 0.374604 0.555049 0.098 Uiso 0.25 1 calc R U P B 2
H56E H 0.764545 0.307670 0.505112 0.098 Uiso 0.25 1 calc R U P B 2
H56F H 0.791284 0.298949 0.583966 0.098 Uiso 0.25 1 calc R U P B 2
N7 N 0.5736(2) 1.1943(3) 0.6312(2) 0.0659(11) Uani 1 1 d . . . . .
C57 C 0.5353(2) 1.1420(4) 0.6441(2) 0.0492(10) Uani 1 1 d . . . . .
C58 C 0.4887(2) 1.0769(4) 0.6573(3) 0.0544(11) Uani 1 1 d . . . . .
H58A H 0.451563 1.118686 0.652613 0.082 Uiso 1 1 calc R U . . .
H58B H 0.501092 1.049220 0.702880 0.082 Uiso 1 1 calc R U . . .
H58C H 0.481298 1.017871 0.625608 0.082 Uiso 1 1 calc R U . . .
N8 N 0.5931(2) 1.0342(4) 0.8090(2) 0.0670(12) Uani 1 1 d . . . . .
C59 C 0.6380(2) 1.0289(3) 0.8512(2) 0.0498(10) Uani 1 1 d . . . . .
C60 C 0.6932(2) 1.0242(3) 0.9025(2) 0.0539(12) Uani 1 1 d . . . . .
H60A H 0.726016 0.997158 0.883456 0.081 Uiso 1 1 calc R U . . .
H60B H 0.687604 0.976993 0.938260 0.081 Uiso 1 1 calc R U . . .
H60C H 0.703657 1.095346 0.920565 0.081 Uiso 1 1 calc R U . . .
Br1 Br 0.66848(2) 0.74843(2) 0.85268(2) 0.02530(8) Uani 1 1 d . . . . .
Br2 Br 0.66529(2) 0.44109(3) 0.88948(2) 0.03164(9) Uani 1 1 d . . . . .
N1 N 0.80855(12) 0.57888(19) 0.92005(12) 0.0206(5) Uani 1 1 d . . . . .
N2 N 0.89076(12) 0.8803(2) 0.90114(13) 0.0259(6) Uani 1 1 d . . . . .
N3 N 0.63925(11) 0.82836(19) 0.68215(12) 0.0200(5) Uani 1 1 d . . . . .
N4 N 0.70891(11) 0.61054(18) 0.64019(12) 0.0193(5) Uani 1 1 d . . . . .
O1 O 0.74674(9) 0.58191(15) 0.77974(10) 0.0183(4) Uani 1 1 d . . . . .
O2 O 0.76281(9) 0.78605(15) 0.74410(10) 0.0199(4) Uani 1 1 d . . . . .
Zn1 Zn 0.72231(2) 0.58441(3) 0.86583(2) 0.02121(9) Uani 1 1 d . . . . .
Co1 Co 0.69025(2) 0.69848(3) 0.72103(2) 0.01783(9) Uani 1 1 d . . . . .
C62 C 0.9218(9) 1.0987(17) 0.9925(9) 0.0653(9) Uiso 0.25 1 d D U P . .
H62A H 0.938374 1.155632 0.969702 0.098 Uiso 0.25 1 calc R U P . .
H62B H 0.894861 1.054222 0.959319 0.098 Uiso 0.25 1 calc R U P . .
H62C H 0.955083 1.055500 1.018110 0.098 Uiso 0.25 1 calc R U P . .
C61 C 0.8871(9) 1.1453(17) 1.0383(9) 0.0653(9) Uiso 0.25 1 d D U P . .
N9 N 0.8668(8) 1.1839(14) 1.0807(8) 0.0653(9) Uiso 0.25 1 d D U P . .

loop_
_atom_site_aniso_label
_atom_site_aniso_U_11
_atom_site_aniso_U_22
_atom_site_aniso_U_33
_atom_site_aniso_U_23
_atom_site_aniso_U_13
_atom_site_aniso_U_12
C1 0.0296(15) 0.0086(12) 0.0185(14) -0.0005(10) 0.0111(11) -0.0006(10)
C2 0.0270(14) 0.0111(12) 0.0168(13) 0.0008(10) 0.0075(11) 0.0006(10)
C3 0.0240(14) 0.0158(13) 0.0202(14) 0.0015(11) 0.0068(11) 0.0004(11)
C4 0.0302(15) 0.0122(12) 0.0224(14) 0.0025(11) 0.0137(12) 0.0014(11)
C5 0.0337(16) 0.0122(12) 0.0200(14) 0.0020(11) 0.0130(12) 0.0007(11)
C6 0.0286(14) 0.0111(12) 0.0179(14) 0.0009(10) 0.0096(11) -0.0002(11)
C7 0.0280(15) 0.0200(14) 0.0239(15) 0.0033(12) 0.0125(12) 0.0030(12)
C8 0.040(2) 0.089(3) 0.036(2) 0.023(2) 0.0234(17) 0.025(2)
C9 0.047(2) 0.0256(17) 0.054(2) 0.0094(16) 0.0288(18) 0.0107(15)
C10 0.037(2) 0.044(2) 0.083(3) -0.028(2) 0.030(2) -0.0084(17)
C11 0.0273(15) 0.0147(13) 0.0178(14) 0.0007(11) 0.0073(11) -0.0004(11)
C12 0.0261(15) 0.0257(15) 0.0154(14) 0.0023(12) 0.0076(11) 0.0009(12)
C13 0.0319(16) 0.0252(15) 0.0226(15) 0.0000(13) 0.0093(13) 0.0011(13)
C14 0.0348(17) 0.0316(17) 0.0247(16) 0.0086(14) 0.0103(14) 0.0034(14)
C15 0.0359(18) 0.045(2) 0.0158(15) 0.0035(14) 0.0110(13) 0.0065(15)
C16 0.0352(17) 0.0365(18) 0.0198(15) -0.0040(14) 0.0113(13) 0.0049(14)
C17 0.0277(15) 0.0281(16) 0.0199(15) -0.0027(13) 0.0089(12) 0.0021(12)
C18 0.0323(16) 0.0231(15) 0.0216(15) -0.0040(12) 0.0080(13) 0.0051(12)
C19 0.0342(17) 0.0244(15) 0.0219(15) -0.0057(13) 0.0065(13) 0.0015(13)
C20 0.0308(16) 0.0221(15) 0.0230(15) -0.0046(13) 0.0050(13) -0.0010(12)
C21 0.0404(19) 0.0293(17) 0.0227(16) 0.0043(13) 0.0066(14) 0.0026(14)
C22 0.0405(19) 0.0354(19) 0.0327(19) 0.0096(16) 0.0058(15) 0.0130(16)
C23 0.0341(18) 0.0387(19) 0.0335(19) 0.0038(15) 0.0122(15) 0.0104(15)
C24 0.0355(17) 0.0274(16) 0.0266(17) 0.0035(13) 0.0114(14) 0.0040(13)
C25 0.0319(16) 0.0200(14) 0.0234(15) -0.0003(12) 0.0060(13) 0.0002(12)
C26 0.0274(15) 0.0134(13) 0.0269(16) 0.0003(12) 0.0107(12) -0.0009(11)
C27 0.0284(14) 0.0143(13) 0.0152(13) 0.0018(11) 0.0112(11) 0.0005(11)
C28 0.0283(15) 0.0163(13) 0.0179(14) 0.0001(11) 0.0117(12) 0.0003(11)
C29 0.0309(15) 0.0146(13) 0.0187(14) -0.0025(11) 0.0100(12) -0.0033(11)
C30 0.0340(16) 0.0130(13) 0.0183(14) 0.0002(11) 0.0121(12) -0.0008(11)
C31 0.0319(15) 0.0139(13) 0.0201(14) 0.0018(11) 0.0112(12) 0.0036(11)
C32 0.0298(15) 0.0155(13) 0.0162(13) -0.0010(11) 0.0079(12) 0.0010(11)
C33 0.0362(17) 0.0114(13) 0.0280(16) -0.0018(12) 0.0130(13) -0.0022(12)
C34 0.0456(19) 0.0115(13) 0.0357(19) -0.0001(13) 0.0094(15) 0.0026(13)
C35 0.053(2) 0.0187(15) 0.0315(18) -0.0053(13) 0.0104(16) 0.0003(14)
C36 0.048(2) 0.0164(15) 0.057(2) 0.0010(15) 0.0277(18) -0.0048(14)
C37 0.0296(15) 0.0181(14) 0.0181(14) 0.0006(11) 0.0081(12) 0.0031(11)
C38 0.0267(15) 0.0168(14) 0.0281(16) -0.0049(12) 0.0051(13) 0.0050(11)
C39 0.0303(16) 0.0214(15) 0.0346(18) -0.0050(14) 0.0100(14) 0.0031(12)
C40 0.0294(17) 0.0275(17) 0.056(2) -0.0192(16) 0.0150(16) 0.0012(14)
C41 0.0273(17) 0.047(2) 0.053(2) -0.0295(19) 0.0007(17) 0.0053(16)
C42 0.039(2) 0.047(2) 0.0323(19) -0.0192(17) -0.0042(16) 0.0154(17)
C43 0.0354(17) 0.0231(15) 0.0267(17) -0.0076(13) 0.0033(14) 0.0087(13)
C44 0.0449(19) 0.0295(17) 0.0199(16) 0.0015(13) 0.0045(14) 0.0087(15)
C45 0.0343(17) 0.0265(15) 0.0169(14) 0.0037(12) 0.0075(12) 0.0001(13)
C46 0.0293(15) 0.0281(16) 0.0178(14) -0.0033(12) 0.0114(12) 0.0028(13)
C47 0.0306(16) 0.0400(19) 0.0186(15) -0.0016(14) 0.0087(13) 0.0052(14)
C48 0.0278(16) 0.0436(19) 0.0206(15) -0.0108(14) 0.0051(13) -0.0052(14)
C49 0.0363(18) 0.0317(17) 0.0268(17) -0.0127(14) 0.0116(14) -0.0083(14)
C50 0.0319(16) 0.0236(15) 0.0228(15) -0.0043(13) 0.0092(13) -0.0007(12)
C51 0.0268(14) 0.0220(14) 0.0145(13) -0.0035(11) 0.0088(11) 0.0001(11)
C52 0.0326(15) 0.0122(12) 0.0152(13) -0.0020(10) 0.0107(12) -0.0022(11)
N5 0.0291(13) 0.0232(13) 0.0192(12) -0.0010(10) 0.0093(10) 0.0012(11)
C53 0.0326(16) 0.0306(17) 0.0215(15) 0.0001(13) 0.0090(13) -0.0038(14)
C54 0.056(2) 0.043(2) 0.044(2) -0.0049(18) 0.0171(19) -0.0258(19)
N7 0.078(3) 0.057(3) 0.061(3) -0.003(2) 0.013(2) -0.001(2)
C57 0.060(3) 0.043(2) 0.044(2) 0.0011(19) 0.013(2) 0.009(2)
C58 0.053(3) 0.051(3) 0.060(3) 0.009(2) 0.016(2) 0.000(2)
N8 0.068(3) 0.081(3) 0.057(3) 0.005(2) 0.023(2) 0.022(2)
C59 0.066(3) 0.044(2) 0.048(2) 0.004(2) 0.030(2) 0.009(2)
C60 0.076(3) 0.043(2) 0.057(3) -0.011(2) 0.045(2) -0.019(2)
Br1 0.03405(17) 0.02263(16) 0.02093(15) -0.00174(11) 0.00991(13) 0.00576(12)
Br2 0.03464(18) 0.02999(17) 0.03312(18) 0.00815(14) 0.01363(14) -0.00594(13)
N1 0.0316(13) 0.0164(11) 0.0156(12) -0.0011(9) 0.0088(10) 0.0006(10)
N2 0.0315(14) 0.0214(13) 0.0253(14) 0.0026(11) 0.0075(11) 0.0023(11)
N3 0.0259(12) 0.0173(11) 0.0181(12) -0.0009(10) 0.0079(10) 0.0004(10)
N4 0.0278(12) 0.0142(11) 0.0170(12) 0.0004(9) 0.0077(10) -0.0010(9)
O1 0.0244(10) 0.0156(9) 0.0171(10) 0.0004(8) 0.0095(8) 0.0003(8)
O2 0.0265(10) 0.0113(9) 0.0232(10) -0.0020(8) 0.0086(8) -0.0006(8)
Zn1 0.02759(18) 0.02051(17) 0.01774(17) 0.00058(13) 0.00975(14) 0.00054(13)
Co1 0.0252(2) 0.01235(18) 0.01723(19) -0.00103(14) 0.00757(15) 0.00016(14)

loop_
_atom_type_symbol
_atom_type_description
_atom_type_scat_dispersion_real
_atom_type_scat_dispersion_imag
_atom_type_scat_source
C C 0.0033 0.0016 'International Tables Vol C Tables 4.2.6.8 and 6.1.1.4'
H H 0.0000 0.0000 'International Tables Vol C Tables 4.2.6.8 and 6.1.1.4'
Br Br -0.2901 2.4595 'International Tables Vol C Tables 4.2.6.8 and 6.1.1.4'
N N 0.0061 0.0033 'International Tables Vol C Tables 4.2.6.8 and 6.1.1.4'
O O 0.0106 0.0060 'International Tables Vol C Tables 4.2.6.8 and 6.1.1.4'
Zn Zn 0.2839 1.4301 'International Tables Vol C Tables 4.2.6.8 and 6.1.1.4'
Co Co 0.3494 0.9721 'International Tables Vol C Tables 4.2.6.8 and 6.1.1.4'

loop_
_geom_angle_atom_site_label_1
_geom_angle_atom_site_label_2
_geom_angle_atom_site_label_3
_geom_angle
O1 C1 C2 123.5(2)
O1 C1 C6 119.6(3)
C2 C1 C6 116.8(3)
C3 C2 C1 119.7(3)
C3 C2 C11 115.7(3)
C1 C2 C11 124.7(3)
C4 C3 C2 123.8(3)
C4 C3 H3 118.1
C2 C3 H3 118.1
C5 C4 C3 115.8(3)
C5 C4 C7 123.5(3)
C3 C4 C7 120.6(3)
C4 C5 C6 123.6(3)
C4 C5 H5 118.2
C6 C5 H5 118.2
C5 C6 C1 120.3(3)
C5 C6 C52 117.2(3)
C1 C6 C52 122.3(3)
C10 C7 C9 109.6(3)
C10 C7 C4 110.4(3)
C9 C7 C4 109.1(2)
C10 C7 C8 107.8(3)
C9 C7 C8 107.9(3)
C4 C7 C8 112.0(3)
C7 C8 H8A 109.5
C7 C8 H8B 109.5
H8A C8 H8B 109.5
C7 C8 H8C 109.5
H8A C8 H8C 109.5
H8B C8 H8C 109.5
C7 C9 H9A 109.5
C7 C9 H9B 109.5
H9A C9 H9B 109.5
C7 C9 H9C 109.5
H9A C9 H9C 109.5
H9B C9 H9C 109.5
C7 C10 H10A 109.5
C7 C10 H10B 109.5
H10A C10 H10B 109.5
C7 C10 H10C 109.5
H10A C10 H10C 109.5
H10B C10 H10C 109.5
N1 C11 C2 127.5(3)
N1 C11 H11 116.2
C2 C11 H11 116.2
C13 C12 C17 121.6(3)
C13 C12 N1 117.9(3)
C17 C12 N1 120.3(3)
C12 C13 C14 119.9(3)
C12 C13 H13 120.1
C14 C13 H13 120.1
C15 C14 C13 119.3(3)
C15 C14 H14 120.3
C13 C14 H14 120.3
C16 C15 C14 120.1(3)
C16 C15 H15 119.9
C14 C15 H15 119.9
C15 C16 C17 121.9(3)
C15 C16 H16 119.0
C17 C16 H16 119.0
C12 C17 C16 117.0(3)
C12 C17 C18 122.8(3)
C16 C17 C18 119.9(3)
C17 C18 C19 110.8(3)
C17 C18 H18A 109.5
C19 C18 H18A 109.5
C17 C18 H18B 109.5
C19 C18 H18B 109.5
H18A C18 H18B 108.1
C20 C19 C18 113.3(3)
C20 C19 H19A 108.9
C18 C19 H19A 108.9
C20 C19 H19B 108.9
C18 C19 H19B 108.9
H19A C19 H19B 107.7
C21 C20 C25 118.2(3)
C21 C20 C19 120.9(3)
C25 C20 C19 120.8(3)
C22 C21 C20 121.4(3)
C22 C21 H21 119.3
C20 C21 H21 119.3
C21 C22 C23 119.9(3)
C21 C22 H22 120.1
C23 C22 H22 120.1
C24 C23 C22 119.9(3)
C24 C23 H23 120.0
C22 C23 H23 120.0
C23 C24 C25 120.3(3)
C23 C24 H24 119.9
C25 C24 H24 119.9
C24 C25 C20 120.3(3)
C24 C25 N2 121.8(3)
C20 C25 N2 117.8(3)
N2 C26 C28 122.1(3)
N2 C26 H26 118.9
C28 C26 H26 118.9
O2 C27 C32 123.5(3)
O2 C27 C28 119.5(3)
C32 C27 C28 117.0(3)
C29 C28 C27 120.4(3)
C29 C28 C26 121.7(3)
C27 C28 C26 117.7(3)
C28 C29 C30 122.7(3)
C28 C29 H29 118.6
C30 C29 H29 118.6
C31 C30 C29 116.3(3)
C31 C30 C33 123.1(3)
C29 C30 C33 120.6(3)
C30 C31 C32 123.0(3)
C30 C31 H31 118.5
C32 C31 H31 118.5
C31 C32 C27 119.9(3)
C31 C32 C37 116.6(3)
C27 C32 C37 123.4(3)
C34 C33 C35 108.4(3)
C34 C33 C36 108.5(3)
C35 C33 C36 109.1(3)
C34 C33 C30 111.6(3)
C35 C33 C30 110.4(2)
C36 C33 C30 108.7(2)
C33 C34 H34A 109.5
C33 C34 H34B 109.5
H34A C34 H34B 109.5
C33 C34 H34C 109.5
H34A C34 H34C 109.5
H34B C34 H34C 109.5
C33 C35 H35A 109.5
C33 C35 H35B 109.5
H35A C35 H35B 109.5
C33 C35 H35C 109.5
H35A C35 H35C 109.5
H35B C35 H35C 109.5
C33 C36 H36A 109.5
C33 C36 H36B 109.5
H36A C36 H36B 109.5
C33 C36 H36C 109.5
H36A C36 H36C 109.5
H36B C36 H36C 109.5
N3 C37 C32 126.6(3)
N3 C37 H37 116.7
C32 C37 H37 116.7
C39 C38 C43 121.3(3)
C39 C38 N3 117.8(3)
C43 C38 N3 120.8(3)
C40 C39 C38 119.9(3)
C40 C39 H39 120.1
C38 C39 H39 120.1
C41 C40 C39 119.6(4)
C41 C40 H40 120.2
C39 C40 H40 120.2
C40 C41 C42 120.3(3)
C40 C41 H41 119.9
C42 C41 H41 119.9
C41 C42 C43 121.5(4)
C41 C42 H42 119.2
C43 C42 H42 119.2
C42 C43 C38 117.4(3)
C42 C43 C44 120.3(3)
C38 C43 C44 122.3(3)
C43 C44 C45 114.5(3)
C43 C44 H44A 108.6
C45 C44 H44A 108.6
C43 C44 H44B 108.6
C45 C44 H44B 108.6
H44A C44 H44B 107.6
C46 C45 C44 113.6(3)
C46 C45 H45A 108.8
C44 C45 H45A 108.8
C46 C45 H45B 108.8
C44 C45 H45B 108.8
H45A C45 H45B 107.7
C51 C46 C47 116.6(3)
C51 C46 C45 122.6(3)
C47 C46 C45 120.8(3)
C48 C47 C46 122.4(3)
C48 C47 H47 118.8
C46 C47 H47 118.8
C47 C48 C49 120.0(3)
C47 C48 H48 120.0
C49 C48 H48 120.0
C48 C49 C50 119.4(3)
C48 C49 H49 120.3
C50 C49 H49 120.3
C49 C50 C51 120.5(3)
C49 C50 H50 119.8
C51 C50 H50 119.8
C46 C51 C50 121.0(3)
C46 C51 N4 122.0(3)
C50 C51 N4 116.9(3)
N4 C52 C6 126.3(3)
N4 C52 H52 116.8
C6 C52 H52 116.8
C53 N5 Co1 165.8(3)
N5 C53 C54 179.2(4)
C53 C54 H54A 109.5
C53 C54 H54B 109.5
H54A C54 H54B 109.5
C53 C54 H54C 109.5
H54A C54 H54C 109.5
H54B C54 H54C 109.5
N6A C55A C56A 176.8(9)
C55A C56A H56A 109.5
C55A C56A H56B 109.5
H56A C56A H56B 109.5
C55A C56A H56C 109.5
H56A C56A H56C 109.5
H56B C56A H56C 109.5
N6B C55B C56B 170(2)
C55B C56B H56D 109.5
C55B C56B H56E 109.5
H56D C56B H56E 109.5
C55B C56B H56F 109.5
H56D C56B H56F 109.5
H56E C56B H56F 109.5
N7 C57 C58 177.9(5)
C57 C58 H58A 109.5
C57 C58 H58B 109.5
H58A C58 H58B 109.5
C57 C58 H58C 109.5
H58A C58 H58C 109.5
H58B C58 H58C 109.5
N8 C59 C60 178.9(5)
C59 C60 H60A 109.5
C59 C60 H60B 109.5
H60A C60 H60B 109.5
C59 C60 H60C 109.5
H60A C60 H60C 109.5
H60B C60 H60C 109.5
C11 N1 C12 117.0(3)
C11 N1 Zn1 123.0(2)
C12 N1 Zn1 118.60(19)
C26 N2 C25 118.5(3)
C37 N3 C38 115.9(2)
C37 N3 Co1 123.5(2)
C38 N3 Co1 120.52(18)
C52 N4 C51 116.2(2)
C52 N4 Co1 121.6(2)
C51 N4 Co1 121.11(18)
C1 O1 Zn1 127.44(18)
C1 O1 Co1 117.85(17)
Zn1 O1 Co1 103.93(8)
C27 O2 Co1 126.32(19)
O1 Zn1 N1 93.30(9)
O1 Zn1 Br2 117.30(6)
N1 Zn1 Br2 111.71(7)
O1 Zn1 Br1 98.93(6)
N1 Zn1 Br1 119.85(7)
Br2 Zn1 Br1 113.655(18)
O2 Co1 N3 90.50(9)
O2 Co1 N5 167.52(9)
N3 Co1 N5 98.47(10)
O2 Co1 N4 100.14(9)
N3 Co1 N4 107.92(9)
N5 Co1 N4 85.40(9)
O2 Co1 O1 83.79(8)
N3 Co1 O1 168.33(9)
N5 Co1 O1 85.80(9)
N4 Co1 O1 83.16(8)
C61 C62 H62A 109.5
C61 C62 H62B 109.5
H62A C62 H62B 109.5
C61 C62 H62C 109.5
H62A C62 H62C 109.5
H62B C62 H62C 109.5
N9 C61 C62 171(2)

loop_
_geom_bond_atom_site_label_1
_geom_bond_atom_site_label_2
_geom_bond_distance
C1 O1 1.313(3)
C1 C2 1.426(4)
C1 C6 1.429(4)
C2 C3 1.404(4)
C2 C11 1.450(4)
C3 C4 1.390(4)
C3 H3 0.9500
C4 C5 1.387(4)
C4 C7 1.534(4)
C5 C6 1.394(4)
C5 H5 0.9500
C6 C52 1.457(4)
C7 C10 1.522(5)
C7 C9 1.528(4)
C7 C8 1.537(5)
C8 H8A 0.9800
C8 H8B 0.9800
C8 H8C 0.9800
C9 H9A 0.9800
C9 H9B 0.9800
C9 H9C 0.9800
C10 H10A 0.9800
C10 H10B 0.9800
C10 H10C 0.9800
C11 N1 1.298(4)
C11 H11 0.9500
C12 C13 1.387(4)
C12 C17 1.398(4)
C12 N1 1.445(4)
C13 C14 1.392(4)
C13 H13 0.9500
C14 C15 1.388(5)
C14 H14 0.9500
C15 C16 1.377(5)
C15 H15 0.9500
C16 C17 1.400(4)
C16 H16 0.9500
C17 C18 1.512(4)
C18 C19 1.541(5)
C18 H18A 0.9900
C18 H18B 0.9900
C19 C20 1.511(4)
C19 H19A 0.9900
C19 H19B 0.9900
C20 C21 1.395(5)
C20 C25 1.410(4)
C21 C22 1.388(5)
C21 H21 0.9500
C22 C23 1.389(5)
C22 H22 0.9500
C23 C24 1.388(5)
C23 H23 0.9500
C24 C25 1.395(5)
C24 H24 0.9500
C25 N2 1.421(4)
C26 N2 1.278(4)
C26 C28 1.464(4)
C26 H26 0.9500
C27 O2 1.305(3)
C27 C32 1.415(4)
C27 C28 1.424(4)
C28 C29 1.391(4)
C29 C30 1.405(4)
C29 H29 0.9500
C30 C31 1.381(4)
C30 C33 1.539(4)
C31 C32 1.411(4)
C31 H31 0.9500
C32 C37 1.443(4)
C33 C34 1.533(5)
C33 C35 1.533(5)
C33 C36 1.534(5)
C34 H34A 0.9800
C34 H34B 0.9800
C34 H34C 0.9800
C35 H35A 0.9800
C35 H35B 0.9800
C35 H35C 0.9800
C36 H36A 0.9800
C36 H36B 0.9800
C36 H36C 0.9800
C37 N3 1.294(4)
C37 H37 0.9500
C38 C39 1.395(5)
C38 C43 1.397(5)
C38 N3 1.434(4)
C39 C40 1.391(5)
C39 H39 0.9500
C40 C41 1.375(6)
C40 H40 0.9500
C41 C42 1.391(6)
C41 H41 0.9500
C42 C43 1.397(5)
C42 H42 0.9500
C43 C44 1.513(5)
C44 C45 1.542(5)
C44 H44A 0.9900
C44 H44B 0.9900
C45 C46 1.506(4)
C45 H45A 0.9900
C45 H45B 0.9900
C46 C51 1.399(4)
C46 C47 1.406(5)
C47 C48 1.380(5)
C47 H47 0.9500
C48 C49 1.381(5)
C48 H48 0.9500
C49 C50 1.386(5)
C49 H49 0.9500
C50 C51 1.402(4)
C50 H50 0.9500
C51 N4 1.441(4)
C52 N4 1.285(4)
C52 H52 0.9500
N5 C53 1.128(4)
N5 Co1 2.108(3)
C53 C54 1.455(5)
C54 H54A 0.9800
C54 H54B 0.9800
C54 H54C 0.9800
N6A C55A 1.223(8)
C55A C56A 1.377(9)
C56A H56A 0.9800
C56A H56B 0.9800
C56A H56C 0.9800
C55B N6B 1.189(15)
C55B C56B 1.427(15)
C56B H56D 0.9800
C56B H56E 0.9800
C56B H56F 0.9800
N7 C57 1.171(6)
C57 C58 1.414(6)
C58 H58A 0.9800
C58 H58B 0.9800
C58 H58C 0.9800
N8 C59 1.176(6)
C59 C60 1.439(7)
C60 H60A 0.9800
C60 H60B 0.9800
C60 H60C 0.9800
Br1 Zn1 2.3873(4)
Br1 Co1 2.9383(5)
Br2 Zn1 2.3412(5)
N1 Zn1 2.015(3)
N3 Co1 2.058(2)
N4 Co1 2.126(2)
O1 Zn1 1.9792(19)
O1 Co1 2.133(2)
O2 Co1 1.947(2)
C62 C61 1.486(15)
C62 H62A 0.9800
C62 H62B 0.9800
C62 H62C 0.9800
C61 N9 1.184(14)
